data_9013069
loop_
_publ_author_name
'Rieder, M.'
'Crelling, J. C.'
'Sustai, O.'
'Drabek, M.'
'Weiss, Z.'
'Klementova, M.'

_publ_section_title
;
 Arsenic in iron disulfides in a brown coal from the North Bohemian Basin,
 Czech Republic
 Sample: As-free pyrite
;
_journal_name_full 'International Journal of Coal Geology'
_journal_page_first 115
_journal_page_last 121
_journal_paper_doi 10.1016/j.coal.2006.07.003
_journal_volume 71
_journal_year 2007
_chemical_compound_source Synthetic
_chemical_formula_sum 'Fe S2'
_chemical_name_mineral Pyrite
_space_group_IT_number 205
_symmetry_space_group_name_Hall '-P 2ac 2ab 3'
_symmetry_space_group_name_H-M 'P a -3'
_cell_angle_alpha 90
_cell_angle_beta 90
_cell_angle_gamma 90
_cell_length_a 5.416
_cell_length_b 5.416
_cell_length_c 5.416
_cell_formula_units_Z 4
_cell_volume 158.868
_database_code_amcsd 0012728
_exptl_crystal_density_diffrn 5.016
_cod_original_sg_symbol_H-M 'P a 3'
_cod_database_code 9013069

loop_
_space_group_symop_operation_xyz
x,y,z
1/2+z,x,1/2-y
z,1/2-x,1/2+y
1/2-z,1/2+x,y
-z,-x,-y
1/2+y,1/2-z,-x
1/2-y,-z,1/2+x
-y,1/2+z,1/2-x
y,z,x
x,1/2-y,1/2+z
1/2-x,1/2+y,z
1/2+x,y,1/2-z
-x,-y,-z
1/2-z,-x,1/2+y
-z,1/2+x,1/2-y
1/2+z,1/2-x,-y
z,x,y
1/2-y,1/2+z,x
1/2+y,z,1/2-x
y,1/2-z,1/2+x
-y,-z,-x
-x,1/2+y,1/2-z
1/2+x,1/2-y,-z
1/2-x,-y,1/2+z

loop_
_atom_site_aniso_label
_atom_site_aniso_U_11
_atom_site_aniso_U_22
_atom_site_aniso_U_33
_atom_site_aniso_U_12
_atom_site_aniso_U_13
_atom_site_aniso_U_23
Fe 1.04022 1.04022 1.04022 0.00000 0.00000 0.00000
S 1.15910 1.15910 1.04022 0.00000 0.00000 0.00000

loop_
_atom_site_label
_atom_site_fract_x
_atom_site_fract_y
_atom_site_fract_z
Fe 0.00000 0.00000 0.00000
S 0.38488 0.38488 0.38488

loop_
_cod_related_entry_id
_cod_related_entry_database
_cod_related_entry_code
1 AMCSD 0012728
